data_1527765
loop_
_publ_author_name
'Maroy, K.'

_publ_section_title
;
 The crystal structure of rubidium telluropentathionate hemitrihydrate
;
_journal_name_full 'Acta Chemica Scandinavica (1-27,1973-42,1988)'
_journal_page_first 2557
_journal_page_last 2568
_journal_volume 25
_journal_year 1971
_chemical_formula_sum 'H3 O7.5 Rb2 S4 Te'
_chemical_name_systematic 'Rb2 (Te (S2 O3)2) (H2 O)1.5'
_space_group_IT_number 60
_symmetry_space_group_name_Hall '-P 2n 2ab'
_symmetry_space_group_name_H-M 'P b c n'
_cell_angle_alpha 90
_cell_angle_beta 90
_cell_angle_gamma 90
_cell_formula_units_Z 8
_cell_length_a 21.32
_cell_length_b 9.446
_cell_length_c 12.437
_cell_volume 2504.672
_citation_journal_id_ASTM ACSAA4
_cod_data_source_file Maroy_ACSAA4_1971_1193.cif
_cod_data_source_block H3O7.5Rb2S4Te1
_cod_original_formula_sum 'H3 O7.5 Rb2 S4 Te1'
_cod_database_code 1527765

loop_
_symmetry_equiv_pos_as_xyz
x,y,z
-x+1/2,-y+1/2,z+1/2
x+1/2,-y+1/2,-z
-x,y,-z+1/2
-x,-y,-z
x-1/2,y-1/2,-z-1/2
-x-1/2,y-1/2,z
x,-y,z-1/2

loop_
_atom_site_label
_atom_site_type_symbol
_atom_site_fract_x
_atom_site_fract_y
_atom_site_fract_z
_atom_site_occupancy
_atom_site_U_iso_or_equiv
_atom_site_attached_hydrogens
O6 O-2 0.2687 0.0024 0.3152 1 0.0 0
O2 O-2 0.1074 0.3648 -0.0288 1 0.0 0
S4 S+6 0.2304 -0.0346 0.2198 1 0.0 0
S3 S-2 0.1585 0.1209 0.2296 1 0.0 0
S2 S-2 0.0862 0.0687 -0.0315 1 0.0 0
S1 S+6 0.0535 0.2801 -0.0374 1 0.0 0
O5 O-2 0.2607 -0.0115 0.1163 1 0.0 0
O4 O-2 0.2018 -0.1746 0.2293 1 0.0 0
Rb2 Rb+1 0.3922 0.0856 0.1899 1 0.0 0
O7 O-2 0.1299 0.3334 0.4582 1 0.0 2
Rb1 Rb+1 0.261 0.2519 0.4697 1 0.0 0
Te1 Te+2 0.0715 0.0048 0.1505 1 0.0 0
O3 O-2 0.0302 0.2858 -0.135 1 0.0 0
O8 O-2 0 0.3852 0.25 1 0.0 2
O1 O-2 0.0035 0.2977 0.0368 1 0.0 0
